data_4513933
loop_
_publ_author_name
'Hu, Xu-Hong'
'Yang, Xiao-Fei'
'Loh, Teck-Peng'

_publ_section_title
;
 Chelation-Assisted Rhodium-Catalyzed Direct Amidation with
 Amidobenziodoxolones: C(sp2)--H, C(sp3)--H, and Late-Stage
 Functionalizations
;
_journal_issue 9
_journal_name_full 'ACS Catalysis'
_journal_page_first 5930
_journal_paper_doi 10.1021/acscatal.6b02015
_journal_volume 6
_journal_year 2016
_chemical_absolute_configuration abs
_chemical_formula_sum 'C28 H24 Cl3 N3 O7 S'
_chemical_formula_weight 652.91
_space_group_crystal_system triclinic
_space_group_IT_number 1
_space_group_name_Hall 'P 1'
_space_group_name_H-M_alt 'P 1'
_symmetry_space_group_name_Hall 'P 1'
_symmetry_space_group_name_H-M 'P 1'
_atom_sites_solution_hydrogens geom
_cell_angle_alpha 86.937(3)
_cell_angle_beta 77.911(3)
_cell_angle_gamma 89.004(3)
_cell_formula_units_Z 2
_cell_length_a 9.8739(10)
_cell_length_b 10.6233(11)
_cell_length_c 13.8412(13)
_cell_measurement_reflns_used 2457
_cell_measurement_temperature 103.(2)
_cell_measurement_theta_max 20.3292
_cell_measurement_theta_min 2.3222
_cell_volume 1417.6(2)
_computing_cell_refinement 'SAINT V8.35A (Bruker AXS Inc., 2015)'
_computing_data_collection 'APEX3 (Bruker AXS Inc., 2015)'
_computing_data_reduction 'SAINT V8.35A (Bruker AXS Inc., 2015)'
_computing_molecular_graphics 'XP (Bruker AXS Inc., 2015)'
_computing_publication_material 'APEX3 (Bruker AXS Inc., 2015)'
_computing_structure_refinement 'SHELXL-2014/7 (Sheldrick, 2014)'
_computing_structure_solution 'XS, VERSION 2013/1'
_diffrn_ambient_temperature 103.(2)
_diffrn_detector_area_resol_mean 8.3333
_diffrn_measured_fraction_theta_full 0.975
_diffrn_measured_fraction_theta_max 0.975
_diffrn_measurement_device_type 'CCD area detector'
_diffrn_measurement_method 'phi and omega scans'
_diffrn_radiation_monochromator graphite
_diffrn_radiation_type MoK\a
_diffrn_radiation_wavelength 0.71073
_diffrn_reflns_av_R_equivalents 0.0522
_diffrn_reflns_av_unetI/netI 0.1290
_diffrn_reflns_limit_h_max 13
_diffrn_reflns_limit_h_min -13
_diffrn_reflns_limit_k_max 14
_diffrn_reflns_limit_k_min -14
_diffrn_reflns_limit_l_max 18
_diffrn_reflns_limit_l_min -18
_diffrn_reflns_number 20580
_diffrn_reflns_theta_full 28.40
_diffrn_reflns_theta_max 28.40
_diffrn_reflns_theta_min 1.51
_diffrn_source 'fine-focus sealed tube'
_diffrn_source_type 'Bruker KappaCCD'
_exptl_absorpt_coefficient_mu 0.450
_exptl_absorpt_correction_T_max 0.98
_exptl_absorpt_correction_T_min 0.84
_exptl_absorpt_correction_type multi-scan
_exptl_absorpt_process_details
;
SADABS-2014/5 - Bruker AXS area detector scaling and absorption correction
;
_exptl_crystal_colour yellow
_exptl_crystal_density_diffrn 1.530
_exptl_crystal_density_method 'not measured'
_exptl_crystal_description plate
_exptl_crystal_F_000 672
_exptl_crystal_size_max 0.180
_exptl_crystal_size_mid 0.100
_exptl_crystal_size_min 0.040
_refine_diff_density_max 0.698
_refine_diff_density_min -0.814
_refine_ls_abs_structure_details
;

Flack x determined using 2472 quotients [(I+)-(I-)]/[(I+)+(I-)]
(Parsons, Flack and Wagner, Acta Cryst. B69 (2013) 249-259).
;
_refine_ls_abs_structure_Flack 0.08(5)
_refine_ls_extinction_method none
_refine_ls_goodness_of_fit_ref 1.032
_refine_ls_hydrogen_treatment constr
_refine_ls_matrix_type full
_refine_ls_number_parameters 763
_refine_ls_number_reflns 12775
_refine_ls_number_restraints 3
_refine_ls_restrained_S_all 1.032
_refine_ls_R_factor_all 0.1217
_refine_ls_R_factor_gt 0.0710
_refine_ls_shift/su_max 0.000
_refine_ls_shift/su_mean 0.000
_refine_ls_structure_factor_coef Fsqd
_refine_ls_weighting_details 'w=1/[\s^2^(Fo^2^)+(0.0791P)^2^] where P=(Fo^2^+2Fc^2^)/3'
_refine_ls_weighting_scheme calc
_refine_ls_wR_factor_gt 0.1508
_refine_ls_wR_factor_ref 0.1851
_reflns_number_gt 8097
_reflns_number_total 12775
_reflns_threshold_expression 'I > 2\s(I)'
_cod_data_source_file cs6b02015_si_002.cif
_cod_data_source_block ltp320s
_cod_depositor_comments
;
The following automatic conversions were performed:

'_exptl_absorpt_correction_type' value 'Multi-Scan' changed to
'multi-scan' according to
/usr/data/users/saulius/crontab/automatic-downloads/rss-feeds/ACS/lib/dictionaries/cif_core.dic
dictionary named 'cif_core.dic' version 2.4.2 from 2011-04-26.

Automatic conversion script
Id: cif_fix_values 4268 2015-11-12 08:31:59Z antanas 

 Adding full bibliography for 4513932--4513933.cif.
;
_cod_database_code 4513933

loop_
_space_group_symop_operation_xyz
'x, y, z'

loop_
_atom_site_type_symbol
_atom_site_label
_atom_site_fract_x
_atom_site_fract_y
_atom_site_fract_z
_atom_site_U_iso_or_equiv
_atom_site_adp_type
_atom_site_calc_flag
_atom_site_refinement_flags_adp
_atom_site_refinement_flags_posn
_atom_site_occupancy
C C1 0.1767(8) 0.8211(7) 0.0740(5) 0.0114(15) Uani d . . 1
C C2 0.1881(8) 0.6903(7) 0.0479(6) 0.0136(16) Uani d . . 1
C C3 0.0683(8) 0.6217(7) 0.0685(6) 0.0172(17) Uani d . . 1
H H3 0.0727 0.535 0.0546 0.021 Uiso calc U R 1
C C4 -0.0601(8) 0.6747(8) 0.1091(6) 0.0207(18) Uani d . . 1
H H4 -0.141 0.6245 0.1185 0.025 Uiso calc U R 1
C C5 -0.0718(8) 0.7957(7) 0.1354(6) 0.0177(17) Uani d . . 1
H H5 -0.16 0.8291 0.1642 0.021 Uiso calc U R 1
C C6 0.0479(8) 0.8734(7) 0.1199(6) 0.0154(17) Uani d . . 1
C C7 0.0371(8) 0.9977(7) 0.1516(6) 0.0146(16) Uani d . . 1
H H7 -0.0499 1.0327 0.1812 0.017 Uiso calc U R 1
C C8 0.1568(8) 1.0667(7) 0.1382(6) 0.0135(16) Uani d . . 1
C C9 0.1820(8) 1.1968(7) 0.1677(6) 0.0159(17) Uani d . . 1
H H9A 0.1305 1.2613 0.1352 0.019 Uiso calc U R 1
H H9B 0.1558 1.2034 0.2403 0.019 Uiso calc U R 1
C C10 0.4025(8) 1.3170(7) 0.1463(6) 0.0138(16) Uani d . . 1
C C11 0.5438(8) 1.3180(7) 0.0923(6) 0.0157(17) Uani d . . 1
C C12 0.6255(8) 1.4372(7) 0.0935(6) 0.0172(18) Uani d . . 1
H H12A 0.6151 1.4948 0.0369 0.021 Uiso calc U R 1
H H12B 0.5881 1.4806 0.1552 0.021 Uiso calc U R 1
C C13 0.8337(9) 1.3108(8) 0.0391(6) 0.0214(19) Uani d . . 1
C C14 0.7504(7) 1.2356(7) -0.0203(6) 0.0140(16) Uani d . . 1
C C15 0.6037(8) 1.2189(7) 0.0390(6) 0.0131(16) Uani d . . 1
C C16 0.5299(8) 1.1070(7) 0.0360(6) 0.0146(16) Uani d . . 1
H H16 0.5731 1.0356 0.0037 0.017 Uiso calc U R 1
C C17 0.3940(8) 1.1069(7) 0.0817(6) 0.0127(16) Uani d . . 1
C C18 0.2837(7) 1.0158(7) 0.0903(5) 0.0117(15) Uani d . . 1
C C19 0.7524(8) 1.3104(7) -0.1198(6) 0.0195(17) Uani d . . 1
H H19A 0.7187 1.3972 -0.1062 0.023 Uiso calc U R 1
H H19B 0.8491 1.3158 -0.1579 0.023 Uiso calc U R 1
C C20 0.6641(9) 1.2509(8) -0.1819(6) 0.025(2) Uani d . . 1
H H20A 0.6869 1.161 -0.1867 0.037 Uiso calc U R 1
H H20B 0.6821 1.2923 -0.2483 0.037 Uiso calc U R 1
H H20C 0.566 1.2609 -0.1509 0.037 Uiso calc U R 1
C C21 0.2743(9) 0.5786(8) -0.1695(6) 0.0217(18) Uani d . . 1
C C22 0.1475(9) 0.5378(9) -0.1809(6) 0.029(2) Uani d . . 1
H H22 0.0968 0.4773 -0.1349 0.035 Uiso calc U R 1
C C23 0.0948(10) 0.5868(11) -0.2610(8) 0.044(3) Uani d . . 1
H H23 0.0062 0.5607 -0.2685 0.053 Uiso calc U R 1
C C24 0.1690(10) 0.6726(10) -0.3297(7) 0.032(2) Uani d . . 1
C C25 0.1154(12) 0.7225(13) -0.4198(8) 0.058(4) Uani d . . 1
H H25A 0.0347 0.6735 -0.4258 0.087 Uiso calc U R 1
H H25B 0.1883 0.7148 -0.4794 0.087 Uiso calc U R 1
H H25C 0.0888 0.8113 -0.4124 0.087 Uiso calc U R 1
C C26 0.2971(10) 0.7127(8) -0.3179(7) 0.030(2) Uani d . . 1
H H26 0.3493 0.771 -0.3651 0.036 Uiso calc U R 1
C C27 0.3486(10) 0.6676(8) -0.2371(6) 0.0249(19) Uani d . . 1
H H27 0.4348 0.6972 -0.2276 0.03 Uiso calc U R 1
C C28 0.0435(8) 0.7821(7) 0.3577(6) 0.0133(16) Uani d . . 1
C C29 -0.1053(8) 0.7767(7) 0.3909(6) 0.0151(16) Uani d . . 1
C C30 -0.1685(9) 0.6622(8) 0.3862(6) 0.0216(19) Uani d . . 1
H H30 -0.2657 0.6545 0.4092 0.026 Uiso calc U R 1
C C31 -0.0902(9) 0.5565(8) 0.3477(6) 0.0208(18) Uani d . . 1
H H31 -0.1361 0.4791 0.3458 0.025 Uiso calc U R 1
C C32 0.0492(8) 0.5630(7) 0.3133(6) 0.0188(18) Uani d . . 1
H H32 0.0988 0.491 0.2868 0.023 Uiso calc U R 1
C C33 0.1207(8) 0.6766(7) 0.3169(6) 0.0150(16) Uani d . . 1
C C34 0.2666(8) 0.6834(7) 0.2799(6) 0.0139(16) Uani d . . 1
H H34 0.3174 0.6137 0.2501 0.017 Uiso calc U R 1
C C35 0.3302(8) 0.7932(7) 0.2889(6) 0.0158(16) Uani d . . 1
C C36 0.4820(8) 0.8303(7) 0.2561(6) 0.0167(17) Uani d . . 1
H H36A 0.5423 0.7769 0.2905 0.02 Uiso calc U R 1
H H36B 0.5148 0.8263 0.1837 0.02 Uiso calc U R 1
C C37 0.5923(8) 1.0357(7) 0.2734(6) 0.0174(18) Uani d . . 1
C C38 0.5676(8) 1.1572(7) 0.3172(6) 0.0162(17) Uani d . . 1
C C39 0.6941(8) 1.2351(7) 0.3127(7) 0.0198(18) Uani d . . 1
H H39A 0.7369 1.2092 0.3694 0.024 Uiso calc U R 1
H H39B 0.7622 1.219 0.2511 0.024 Uiso calc U R 1
C C40 0.5371(8) 1.4154(7) 0.3540(6) 0.0167(17) Uani d . . 1
C C41 0.4253(8) 1.3225(7) 0.4121(6) 0.0173(17) Uani d . . 1
C C42 0.4399(8) 1.1959(7) 0.3639(6) 0.0139(16) Uani d . . 1
C C43 0.3242(8) 1.1165(7) 0.3710(6) 0.0179(17) Uani d . . 1
H H43 0.2337 1.1437 0.401 0.021 Uiso calc U R 1
C C44 0.3459(8) 1.0012(7) 0.3341(6) 0.0133(16) Uani d . . 1
C C45 0.2546(8) 0.8950(7) 0.3314(6) 0.0148(16) Uani d . . 1
C C46 0.4419(10) 1.3018(8) 0.5186(6) 0.027(2) Uani d . . 1
H H46A 0.5322 1.26 0.5188 0.032 Uiso calc U R 1
H H46B 0.3684 1.2441 0.5543 0.032 Uiso calc U R 1
C C47 0.4347(11) 1.4227(9) 0.5744(7) 0.038(2) Uani d . . 1
H H47A 0.515 1.4753 0.5454 0.056 Uiso calc U R 1
H H47B 0.435 1.4015 0.6441 0.056 Uiso calc U R 1
H H47C 0.3495 1.4689 0.5694 0.056 Uiso calc U R 1
C C48 -0.2847(8) 0.8500(7) 0.6172(6) 0.0168(17) Uani d . . 1
C C49 -0.3035(9) 0.7238(8) 0.6540(6) 0.024(2) Uani d . . 1
H H49 -0.334 0.6621 0.6163 0.028 Uiso calc U R 1
C C50 -0.2766(10) 0.6920(9) 0.7461(7) 0.031(2) Uani d . . 1
H H50 -0.2909 0.6075 0.7719 0.037 Uiso calc U R 1
C C51 -0.2296(9) 0.7789(9) 0.8020(7) 0.033(2) Uani d . . 1
C C52 -0.2061(12) 0.7426(11) 0.9059(7) 0.047(3) Uani d . . 1
H H52A -0.2879 0.6988 0.9445 0.07 Uiso calc U R 1
H H52B -0.1905 0.819 0.9387 0.07 Uiso calc U R 1
H H52C -0.125 0.687 0.9009 0.07 Uiso calc U R 1
C C53 -0.2079(11) 0.9016(9) 0.7639(7) 0.035(2) Uani d . . 1
H H53 -0.1729 0.9615 0.8009 0.042 Uiso calc U R 1
C C54 0.2900(11) 0.0314(9) 0.8245(7) 0.036(2) Uani d . . 1
H H54 0.3451 -0.0175 0.8668 0.043 Uiso calc U R 1
C C55 0.9998(11) 0.3388(9) 0.5550(7) 0.037(2) Uani d . . 1
H H55 1.081 0.3889 0.5183 0.044 Uiso calc U R 1
C C70 -0.2364(10) 0.9386(9) 0.6727(7) 0.032(2) Uani d . . 1
H H70 -0.2231 1.0237 0.648 0.038 Uiso calc U R 1
Cl Cl1 0.1314(3) -0.0476(3) 0.8344(2) 0.0560(8) Uani d . . 1
Cl Cl2 0.2591(3) 0.1820(2) 0.8709(2) 0.0407(6) Uani d . . 1
Cl Cl3 0.3881(3) 0.0398(2) 0.7035(2) 0.0473(7) Uani d . . 1
Cl Cl4 0.8646(3) 0.4452(3) 0.5993(2) 0.0564(8) Uani d . . 1
Cl Cl5 1.0511(3) 0.2527(3) 0.6532(2) 0.0616(9) Uani d . . 1
Cl Cl6 0.9514(4) 0.2396(3) 0.4738(3) 0.0715(11) Uani d . . 1
N N1 0.2944(6) 0.8985(6) 0.0560(5) 0.0132(13) Uani d . . 1
N N2 0.3326(6) 1.2095(5) 0.1315(5) 0.0110(13) Uani d . . 1
N N3 0.3185(7) 0.6393(6) 0.0086(5) 0.0165(14) Uani d . . 1
H H3A 0.391 0.6704 0.0264 0.02 Uiso calc U R 1
N N4 0.1175(6) 0.8926(6) 0.3631(5) 0.0133(13) Uani d . . 1
N N5 0.4746(6) 0.9615(5) 0.2876(5) 0.0118(13) Uani d . . 1
N N6 -0.1767(6) 0.8870(6) 0.4222(5) 0.0175(15) Uani d . . 1
H H6 -0.139 0.9585 0.3957 0.021 Uiso calc U R 1
O O1 0.4173(6) 0.8613(5) 0.0077(4) 0.0201(13) Uani d . . 1
O O2 0.3440(6) 1.3993(5) 0.1988(4) 0.0168(12) Uani d . . 1
O O3 0.7738(5) 1.4083(5) 0.0876(4) 0.0199(13) Uani d . . 1
O O4 0.9541(6) 1.2839(6) 0.0385(5) 0.0284(14) Uani d . . 1
O O5 0.8140(5) 1.1159(5) -0.0383(5) 0.0216(13) Uani d . . 1
H H5A 0.8947 1.1171 -0.0277 0.032 Uiso calc U R 1
O O6 0.4925(6) 0.5189(5) -0.0982(4) 0.0209(13) Uani d . . 1
O O7 0.2696(6) 0.4162(5) -0.0232(4) 0.0199(12) Uani d . . 1
O O8 0.0546(6) 0.9975(5) 0.3981(4) 0.0236(13) Uani d . . 1
O O9 0.2929(6) 1.3757(5) 0.4118(4) 0.0200(13) Uani d . . 1
H H9 0.29 1.4038 0.3544 0.03 Uiso calc U R 1
O O10 0.5168(6) 1.5277(5) 0.3472(4) 0.0252(14) Uani d . . 1
O O11 0.6626(6) 1.3692(5) 0.3154(4) 0.0219(13) Uani d . . 1
O O12 0.7062(5) 0.9961(5) 0.2291(4) 0.0215(13) Uani d . . 1
O O13 -0.3520(6) 1.0289(5) 0.5039(4) 0.0231(13) Uani d . . 1
O O14 -0.4208(6) 0.8115(5) 0.4802(4) 0.0226(13) Uani d . . 1
S S1 0.3442(2) 0.52583(17) -0.06801(15) 0.0164(4) Uani d . . 1
S S2 -0.32167(19) 0.89699(18) 0.50235(15) 0.0185(4) Uani d . . 1

loop_
_atom_site_aniso_label
_atom_site_aniso_U_11
_atom_site_aniso_U_22
_atom_site_aniso_U_33
_atom_site_aniso_U_12
_atom_site_aniso_U_13
_atom_site_aniso_U_23
C1 0.011(4) 0.015(4) 0.006(4) -0.003(3) 0.002(3) 0.000(3)
C2 0.015(4) 0.009(3) 0.016(4) 0.003(3) -0.001(3) -0.001(3)
C3 0.026(4) 0.010(4) 0.014(4) 0.001(3) 0.000(4) -0.002(3)
C4 0.016(4) 0.026(4) 0.020(5) -0.004(3) -0.004(3) 0.004(4)
C5 0.011(4) 0.016(4) 0.025(5) -0.001(3) -0.001(3) 0.000(3)
C6 0.012(4) 0.015(4) 0.019(4) 0.001(3) -0.002(3) 0.002(3)
C7 0.012(4) 0.019(4) 0.013(4) -0.001(3) -0.004(3) 0.005(3)
C8 0.012(4) 0.011(4) 0.017(4) 0.000(3) -0.002(3) 0.003(3)
C9 0.011(4) 0.016(4) 0.022(4) -0.002(3) -0.008(3) 0.002(3)
C10 0.016(4) 0.011(4) 0.014(4) -0.002(3) -0.007(3) 0.008(3)
C11 0.011(4) 0.020(4) 0.017(4) -0.002(3) -0.005(3) -0.001(3)
C12 0.012(4) 0.011(4) 0.030(5) -0.003(3) -0.006(4) -0.005(3)
C13 0.024(5) 0.020(4) 0.021(5) -0.010(4) -0.008(4) 0.003(4)
C14 0.009(3) 0.014(4) 0.018(4) 0.003(3) 0.001(3) -0.001(3)
C15 0.014(4) 0.012(4) 0.014(4) 0.000(3) -0.004(3) 0.003(3)
C16 0.013(4) 0.012(4) 0.018(4) -0.001(3) -0.003(3) 0.004(3)
C17 0.019(4) 0.008(3) 0.012(4) -0.003(3) -0.005(3) -0.001(3)
C18 0.012(4) 0.015(4) 0.008(4) 0.000(3) -0.003(3) 0.001(3)
C19 0.016(4) 0.017(4) 0.024(5) 0.002(3) -0.002(3) 0.000(3)
C20 0.031(5) 0.021(4) 0.022(5) 0.008(4) -0.006(4) -0.001(4)
C21 0.029(5) 0.024(4) 0.012(4) 0.011(4) -0.005(4) 0.000(3)
C22 0.020(5) 0.046(6) 0.020(5) -0.008(4) -0.001(4) 0.008(4)
C23 0.024(5) 0.076(8) 0.035(6) -0.002(5) -0.018(5) 0.012(6)
C24 0.029(5) 0.053(6) 0.015(5) 0.014(5) -0.006(4) 0.005(4)
C25 0.035(6) 0.101(10) 0.036(6) 0.003(6) -0.012(5) 0.030(7)
C26 0.033(5) 0.030(5) 0.024(5) 0.008(4) -0.001(4) 0.009(4)
C27 0.032(5) 0.026(5) 0.017(4) 0.004(4) -0.005(4) -0.004(4)
C28 0.015(4) 0.013(4) 0.011(4) 0.001(3) -0.001(3) -0.001(3)
C29 0.017(4) 0.017(4) 0.010(4) -0.004(3) 0.000(3) 0.001(3)
C30 0.016(4) 0.030(5) 0.017(4) -0.006(4) -0.002(3) 0.005(4)
C31 0.023(5) 0.018(4) 0.023(5) -0.007(3) -0.006(4) -0.001(4)
C32 0.023(4) 0.015(4) 0.018(4) -0.002(3) -0.004(4) -0.004(3)
C33 0.017(4) 0.013(4) 0.015(4) -0.001(3) -0.004(3) -0.001(3)
C34 0.015(4) 0.015(4) 0.013(4) 0.003(3) -0.004(3) -0.002(3)
C35 0.014(4) 0.016(4) 0.019(4) -0.003(3) -0.004(3) 0.000(3)
C36 0.010(4) 0.018(4) 0.022(4) 0.006(3) -0.002(3) -0.006(3)
C37 0.014(4) 0.014(4) 0.024(5) -0.001(3) -0.005(4) 0.005(3)
C38 0.014(4) 0.019(4) 0.015(4) -0.006(3) -0.003(3) 0.004(3)
C39 0.018(4) 0.015(4) 0.027(5) -0.003(3) -0.006(4) 0.002(4)
C40 0.017(4) 0.014(4) 0.021(4) -0.001(3) -0.009(3) -0.004(3)
C41 0.016(4) 0.008(3) 0.026(5) -0.001(3) 0.000(3) -0.004(3)
C42 0.019(4) 0.010(3) 0.013(4) -0.003(3) -0.005(3) 0.005(3)
C43 0.013(4) 0.019(4) 0.019(4) 0.001(3) 0.000(3) 0.005(3)
C44 0.010(4) 0.017(4) 0.011(4) 0.001(3) 0.000(3) 0.002(3)
C45 0.010(4) 0.011(4) 0.021(4) 0.002(3) 0.002(3) -0.002(3)
C46 0.032(5) 0.026(5) 0.021(5) -0.003(4) -0.004(4) -0.001(4)
C47 0.056(7) 0.032(5) 0.027(5) 0.002(5) -0.013(5) -0.016(4)
C48 0.013(4) 0.020(4) 0.017(4) 0.000(3) 0.000(3) 0.002(3)
C49 0.026(5) 0.021(4) 0.023(5) -0.009(4) -0.004(4) 0.006(4)
C50 0.032(5) 0.034(5) 0.026(5) -0.006(4) -0.010(4) 0.011(4)
C51 0.030(5) 0.045(6) 0.024(5) 0.010(4) -0.010(4) 0.008(5)
C52 0.043(6) 0.072(8) 0.026(6) 0.007(6) -0.012(5) 0.004(5)
C53 0.047(6) 0.033(5) 0.030(5) 0.003(4) -0.020(5) -0.008(4)
C54 0.045(6) 0.029(5) 0.031(6) 0.010(5) -0.001(5) -0.001(4)
C55 0.033(5) 0.040(6) 0.035(6) 0.009(4) -0.002(5) -0.006(5)
C70 0.042(6) 0.023(5) 0.032(5) 0.001(4) -0.010(5) -0.004(4)
Cl1 0.0430(16) 0.0486(16) 0.071(2) -0.0093(13) 0.0041(15) -0.0174(16)
Cl2 0.0487(16) 0.0338(13) 0.0405(15) 0.0061(11) -0.0113(12) -0.0052(12)
Cl3 0.0583(18) 0.0398(14) 0.0363(15) 0.0024(13) 0.0061(13) 0.0016(12)
Cl4 0.069(2) 0.0552(18) 0.0398(16) 0.0269(15) -0.0015(15) -0.0011(14)
Cl5 0.0498(18) 0.083(2) 0.0462(18) 0.0259(16) -0.0039(14) 0.0132(16)
Cl6 0.078(2) 0.0450(17) 0.106(3) 0.0111(16) -0.046(2) -0.0285(19)
N1 0.013(3) 0.009(3) 0.017(3) 0.003(2) -0.003(3) -0.001(3)
N2 0.008(3) 0.010(3) 0.014(3) 0.000(2) -0.001(3) -0.002(3)
N3 0.016(3) 0.013(3) 0.023(4) 0.000(3) -0.007(3) -0.006(3)
N4 0.015(3) 0.013(3) 0.011(3) 0.000(3) 0.000(3) 0.000(3)
N5 0.012(3) 0.008(3) 0.015(3) 0.000(2) -0.001(3) -0.002(3)
N6 0.010(3) 0.017(3) 0.024(4) 0.001(3) -0.002(3) 0.001(3)
O1 0.016(3) 0.012(3) 0.030(3) 0.000(2) 0.003(3) -0.011(2)
O2 0.022(3) 0.009(2) 0.020(3) 0.004(2) -0.004(2) -0.006(2)
O3 0.012(3) 0.023(3) 0.027(3) -0.006(2) -0.008(2) -0.002(3)
O4 0.016(3) 0.034(3) 0.039(4) 0.003(3) -0.013(3) -0.009(3)
O5 0.010(3) 0.019(3) 0.036(4) 0.004(2) -0.005(3) -0.005(3)
O6 0.018(3) 0.018(3) 0.028(3) 0.008(2) -0.008(3) -0.002(3)
O7 0.029(3) 0.011(3) 0.021(3) -0.001(2) -0.008(3) 0.000(2)
O8 0.017(3) 0.017(3) 0.035(4) 0.001(2) -0.001(3) -0.004(3)
O9 0.017(3) 0.013(3) 0.030(3) 0.001(2) -0.004(3) -0.002(3)
O10 0.026(3) 0.016(3) 0.035(4) -0.005(2) -0.010(3) 0.000(3)
O11 0.017(3) 0.017(3) 0.033(4) -0.002(2) -0.007(3) 0.003(3)
O12 0.011(3) 0.022(3) 0.031(4) -0.003(2) -0.003(3) -0.005(3)
O13 0.021(3) 0.024(3) 0.023(3) 0.006(2) -0.003(3) 0.005(3)
O14 0.014(3) 0.030(3) 0.024(3) -0.002(2) -0.004(2) -0.001(3)
S1 0.0181(10) 0.0144(9) 0.0168(10) 0.0039(8) -0.0038(8) -0.0008(8)
S2 0.0124(9) 0.0237(10) 0.0187(11) 0.0012(8) -0.0031(8) 0.0058(9)

loop_
_atom_type_symbol
_atom_type_description
_atom_type_scat_dispersion_real
_atom_type_scat_dispersion_imag
_atom_type_scat_source
C C 0.0033 0.0016 'International Tables Vol C Tables 4.2.6.8 and 6.1.1.4'
H H 0.0000 0.0000 'International Tables Vol C Tables 4.2.6.8 and 6.1.1.4'
N N 0.0061 0.0033 'International Tables Vol C Tables 4.2.6.8 and 6.1.1.4'
O O 0.0106 0.0060 'International Tables Vol C Tables 4.2.6.8 and 6.1.1.4'
S S 0.1246 0.1234 'International Tables Vol C Tables 4.2.6.8 and 6.1.1.4'
Cl Cl 0.1484 0.1585 'International Tables Vol C Tables 4.2.6.8 and 6.1.1.4'

loop_
_geom_angle_atom_site_label_1
_geom_angle_atom_site_label_2
_geom_angle_atom_site_label_3
_geom_angle
N1 C1 C6 118.3(7)
N1 C1 C2 120.7(7)
C6 C1 C2 121.0(7)
C3 C2 N3 123.6(7)
C3 C2 C1 116.7(7)
N3 C2 C1 119.6(6)
C2 C3 C4 122.4(7)
C5 C4 C3 121.4(7)
C4 C5 C6 120.2(8)
C7 C6 C1 121.5(7)
C7 C6 C5 120.3(7)
C1 C6 C5 118.1(7)
C8 C7 C6 117.8(7)
C7 C8 C18 120.5(7)
C7 C8 C9 131.1(7)
C18 C8 C9 108.4(6)
N2 C9 C8 101.9(6)
O2 C10 N2 121.2(7)
O2 C10 C11 126.6(7)
N2 C10 C11 112.2(7)
C15 C11 C10 123.0(7)
C15 C11 C12 120.2(7)
C10 C11 C12 116.8(7)
O3 C12 C11 111.0(6)
O4 C13 O3 120.7(7)
O4 C13 C14 120.3(8)
O3 C13 C14 118.9(7)
O5 C14 C15 109.8(6)
O5 C14 C13 109.1(6)
C15 C14 C13 109.0(7)
O5 C14 C19 109.8(6)
C15 C14 C19 111.3(6)
C13 C14 C19 107.8(6)
C11 C15 C16 121.4(7)
C11 C15 C14 117.6(6)
C16 C15 C14 120.9(7)
C17 C16 C15 116.5(7)
C16 C17 N2 121.7(7)
C16 C17 C18 133.2(7)
N2 C17 C18 105.1(7)
N1 C18 C8 122.2(7)
N1 C18 C17 127.1(7)
C8 C18 C17 110.7(6)
C20 C19 C14 112.9(6)
C22 C21 C27 120.5(7)
C22 C21 S1 121.3(6)
C27 C21 S1 118.2(7)
C21 C22 C23 118.8(8)
C24 C23 C22 121.2(9)
C23 C24 C26 119.5(8)
C23 C24 C25 121.8(9)
C26 C24 C25 118.7(9)
C27 C26 C24 119.7(8)
C26 C27 C21 120.2(8)
N4 C28 C33 117.3(6)
N4 C28 C29 121.4(7)
C33 C28 C29 121.3(7)
C30 C29 N6 124.3(7)
C30 C29 C28 117.2(7)
N6 C29 C28 118.5(7)
C29 C30 C31 121.0(7)
C32 C31 C30 121.7(7)
C31 C32 C33 120.4(8)
C32 C33 C28 118.3(7)
C32 C33 C34 120.2(7)
C28 C33 C34 121.4(7)
C35 C34 C33 117.5(7)
C34 C35 C45 120.8(7)
C34 C35 C36 130.1(7)
C45 C35 C36 109.2(6)
N5 C36 C35 100.2(6)
O12 C37 N5 120.9(7)
O12 C37 C38 125.5(7)
N5 C37 C38 113.6(7)
C42 C38 C37 122.8(7)
C42 C38 C39 121.7(7)
C37 C38 C39 115.5(7)
O11 C39 C38 112.3(7)
O10 C40 O11 119.3(7)
O10 C40 C41 122.4(7)
O11 C40 C41 118.3(6)
O9 C41 C46 108.9(7)
O9 C41 C42 110.3(6)
C46 C41 C42 108.8(6)
O9 C41 C40 108.5(6)
C46 C41 C40 110.3(7)
C42 C41 C40 110.0(6)
C38 C42 C43 119.9(7)
C38 C42 C41 118.9(7)
C43 C42 C41 121.1(7)
C44 C43 C42 118.2(8)
C43 C44 N5 122.0(7)
C43 C44 C45 133.2(7)
N5 C44 C45 104.9(6)
N4 C45 C35 122.9(7)
N4 C45 C44 126.6(7)
C35 C45 C44 110.6(6)
C41 C46 C47 114.0(7)
C70 C48 C49 119.9(8)
C70 C48 S2 119.5(6)
C49 C48 S2 120.6(6)
C50 C49 C48 118.5(8)
C49 C50 C51 122.2(8)
C50 C51 C53 118.8(8)
C50 C51 C52 121.3(9)
C53 C51 C52 119.9(9)
C51 C53 C70 121.0(9)
Cl3 C54 Cl2 111.1(5)
Cl3 C54 Cl1 112.6(6)
Cl2 C54 Cl1 109.9(6)
Cl6 C55 Cl5 111.0(6)
Cl6 C55 Cl4 110.7(6)
Cl5 C55 Cl4 111.0(6)
C53 C70 C48 119.6(8)
O1 N1 C18 117.7(6)
O1 N1 C1 122.9(6)
C18 N1 C1 119.4(6)
C17 N2 C10 124.7(6)
C17 N2 C9 113.7(6)
C10 N2 C9 121.5(6)
C2 N3 S1 124.1(5)
O8 N4 C45 117.9(6)
O8 N4 C28 122.0(6)
C45 N4 C28 120.1(6)
C44 N5 C37 123.5(6)
C44 N5 C36 115.1(6)
C37 N5 C36 121.4(6)
C29 N6 S2 126.9(5)
C13 O3 C12 121.1(6)
C40 O11 C39 123.3(6)
O7 S1 O6 119.2(3)
O7 S1 N3 109.9(3)
O6 S1 N3 103.7(3)
O7 S1 C21 108.0(4)
O6 S1 C21 109.2(4)
N3 S1 C21 106.1(4)
O13 S2 O14 119.6(3)
O13 S2 N6 104.3(3)
O14 S2 N6 109.9(4)
O13 S2 C48 107.3(4)
O14 S2 C48 108.7(3)
N6 S2 C48 106.1(4)

loop_
_geom_bond_atom_site_label_1
_geom_bond_atom_site_label_2
_geom_bond_distance
C1 N1 1.407(9)
C1 C6 1.416(11)
C1 C2 1.450(10)
C2 C3 1.370(11)
C2 N3 1.400(10)
C3 C4 1.397(11)
C4 C5 1.351(11)
C5 C6 1.426(10)
C6 C7 1.409(11)
C7 C8 1.376(10)
C8 C18 1.402(11)
C8 C9 1.502(10)
C9 N2 1.473(9)
C10 O2 1.225(9)
C10 N2 1.391(9)
C10 C11 1.439(11)
C11 C15 1.371(11)
C11 C12 1.516(10)
C12 O3 1.477(9)
C13 O4 1.215(10)
C13 O3 1.327(10)
C13 C14 1.539(11)
C14 O5 1.419(9)
C14 C15 1.517(10)
C14 C19 1.549(11)
C15 C16 1.412(10)
C16 C17 1.358(11)
C17 N2 1.383(10)
C17 C18 1.452(10)
C18 N1 1.352(9)
C19 C20 1.513(12)
C21 C22 1.374(12)
C21 C27 1.396(11)
C21 S1 1.753(8)
C22 C23 1.394(12)
C23 C24 1.383(14)
C24 C26 1.386(13)
C24 C25 1.521(12)
C26 C27 1.382(12)
C28 N4 1.407(9)
C28 C33 1.419(10)
C28 C29 1.446(11)
C29 C30 1.387(11)
C29 N6 1.398(10)
C30 C31 1.415(12)
C31 C32 1.360(11)
C32 C33 1.417(10)
C33 C34 1.425(11)
C34 C35 1.358(10)
C35 C45 1.389(11)
C35 C36 1.525(10)
C36 N5 1.479(9)
C37 O12 1.241(10)
C37 N5 1.389(9)
C37 C38 1.450(11)
C38 C42 1.359(11)
C38 C39 1.500(11)
C39 O11 1.453(9)
C40 O10 1.209(9)
C40 O11 1.339(10)
C40 C41 1.556(10)
C41 O9 1.415(9)
C41 C46 1.521(12)
C41 C42 1.525(11)
C42 C43 1.415(10)
C43 C44 1.350(11)
C44 N5 1.369(9)
C44 C45 1.463(10)
C45 N4 1.333(9)
C46 C47 1.526(12)
C48 C70 1.396(12)
C48 C49 1.410(10)
C48 S2 1.749(8)
C49 C50 1.379(12)
C50 C51 1.381(13)
C51 C53 1.383(13)
C51 C52 1.532(13)
C53 C70 1.386(13)
C54 Cl3 1.748(10)
C54 Cl2 1.755(10)
C54 Cl1 1.766(11)
C55 Cl6 1.723(11)
C55 Cl5 1.756(10)
C55 Cl4 1.764(10)
N1 O1 1.322(8)
N3 S1 1.630(7)
N4 O8 1.331(8)
N6 S2 1.623(7)
O6 S1 1.438(6)
O7 S1 1.430(5)
O13 S2 1.428(6)
O14 S2 1.436(6)
